data_2219390
loop_
_publ_author_name
'Park, Byeong Kwon'
'Jang, Kyung-Hwan'
'Kim, Pan-Gi'
'Kim, Cheal'
'Kim, Youngmee'

_publ_section_title
;
 Tetra-\m-benzoato-bis[(3-methylquinoline)copper(II)](<i>Cu{---</i>Cu})
;
_journal_coeditor_code LH2672
_journal_issue 9
_journal_name_full 'Acta Crystallographica Section E'
_journal_page_first m1141
_journal_paper_doi 10.1107/S1600536808024859
_journal_volume 64
_journal_year 2008
_chemical_formula_iupac '[Cu2 (C7 H5 O2)4 (C10 H9 N)2]'
_chemical_formula_sum 'C48 H38 Cu2 N2 O8'
_chemical_formula_weight 897.88
_chemical_name_systematic
;
Tetra-\m-benzoato-bis[(3-methylquinoline)copper(II)](cu---Cu)
;
_space_group_IT_number 14
_symmetry_cell_setting monoclinic
_symmetry_space_group_name_Hall '-P 2ybc'
_symmetry_space_group_name_H-M 'P 1 21/c 1'
_atom_sites_solution_hydrogens geom
_atom_sites_solution_primary direct
_atom_sites_solution_secondary difmap
_audit_creation_method SHELXL-97
_cell_angle_alpha 90.00
_cell_angle_beta 90.45
_cell_angle_gamma 90.00
_cell_formula_units_Z 6
_cell_length_a 29.988(4)
_cell_length_b 16.6892(19)
_cell_length_c 12.5972(15)
_cell_measurement_reflns_used 2186
_cell_measurement_temperature 293(2)
_cell_measurement_theta_max 19.74
_cell_measurement_theta_min 2.38
_cell_volume 6304.4(13)
_computing_cell_refinement 'SAINT (Bruker, 1997)'
_computing_data_collection 'SMART (Bruker, 1997)'
_computing_data_reduction 'SAINT (Bruker, 1997)'
_computing_molecular_graphics 'SHELXTL (Sheldrick, 2008)'
_computing_publication_material 'SHELXTL (Sheldrick, 2008)'
_computing_structure_refinement 'SHELXL97 (Sheldrick, 2008)'
_computing_structure_solution 'SHELXS97 (Sheldrick, 2008)'
_diffrn_ambient_temperature 293(2)
_diffrn_measured_fraction_theta_full 0.998
_diffrn_measured_fraction_theta_max 0.998
_diffrn_measurement_device_type 'Bruker SMART-CCD'
_diffrn_measurement_method '\f and \w'
_diffrn_radiation_monochromator graphite
_diffrn_radiation_source 'fine-focus sealed tube'
_diffrn_radiation_type MoK\a
_diffrn_radiation_wavelength 0.71073
_diffrn_reflns_av_R_equivalents 0.0797
_diffrn_reflns_av_sigmaI/netI 0.1249
_diffrn_reflns_limit_h_max 36
_diffrn_reflns_limit_h_min -25
_diffrn_reflns_limit_k_max 20
_diffrn_reflns_limit_k_min -16
_diffrn_reflns_limit_l_max 15
_diffrn_reflns_limit_l_min -14
_diffrn_reflns_number 35088
_diffrn_reflns_theta_full 26.00
_diffrn_reflns_theta_max 26.00
_diffrn_reflns_theta_min 1.83
_exptl_absorpt_coefficient_mu 1.069
_exptl_absorpt_correction_T_max 0.948
_exptl_absorpt_correction_T_min 0.918
_exptl_absorpt_correction_type multi-scan
_exptl_absorpt_process_details '(SADABS; Bruker, 1997)'
_exptl_crystal_colour blue
_exptl_crystal_density_diffrn 1.419
_exptl_crystal_density_method 'not measured'
_exptl_crystal_description block
_exptl_crystal_F_000 2772
_exptl_crystal_size_max 0.08
_exptl_crystal_size_mid 0.08
_exptl_crystal_size_min 0.05
_refine_diff_density_max 0.337
_refine_diff_density_min -0.384
_refine_ls_extinction_method none
_refine_ls_goodness_of_fit_ref 0.971
_refine_ls_hydrogen_treatment constr
_refine_ls_matrix_type full
_refine_ls_number_parameters 814
_refine_ls_number_reflns 12366
_refine_ls_number_restraints 0
_refine_ls_restrained_S_all 0.971
_refine_ls_R_factor_all 0.1269
_refine_ls_R_factor_gt 0.0538
_refine_ls_shift/su_max 0.001
_refine_ls_shift/su_mean 0.000
_refine_ls_structure_factor_coef Fsqd
_refine_ls_weighting_details 'calc w=1/[\s^2^(Fo^2^)+(0.0215P)^2^] where P=(Fo^2^+2Fc^2^)/3'
_refine_ls_weighting_scheme calc
_refine_ls_wR_factor_gt 0.1044
_refine_ls_wR_factor_ref 0.1247
_reflns_number_gt 6309
_reflns_number_total 12366
_reflns_threshold_expression I>2\s(I)
_cod_data_source_file lh2672.cif
_cod_data_source_block I
_cod_depositor_comments
;
The following automatic conversions were performed:
'_symmetry_cell_setting' value 'Monoclinic' changed to 'monoclinic'
according to '/home/saulius/struct/CIF-dictionaries/cif_core.dic'
dictionary named 'cif_core.dic' version 2.4.1 from 2010-06-29.

Automatic conversion script
Id: cif_fix_enum 1527 2010-12-29 10:47:43Z saulius 

The following automatic conversions were performed:

'_symmetry_cell_setting' value 'Monoclinic' changed to 'monoclinic'
according to /home/saulius/struct/CIF-dictionaries/cif_core.dic
dictionary named 'cif_core.dic' version 2.4.1 from 2010-06-29.

Automatic conversion script
Id: cif_fix_values 1715 2011-07-08 13:25:40Z adriana 
;
_cod_original_sg_symbol_H-M 'P 21/c'
_cod_database_code 2219390
_cod_database_fobs_code 2219390

loop_
_symmetry_equiv_pos_as_xyz
'x, y, z'
'-x, y+1/2, -z+1/2'
'-x, -y, -z'
'x, -y-1/2, z-1/2'

loop_
_atom_site_type_symbol
_atom_site_label
_atom_site_fract_x
_atom_site_fract_y
_atom_site_fract_z
_atom_site_U_iso_or_equiv
_atom_site_adp_type
_atom_site_calc_flag
_atom_site_refinement_flags
_atom_site_occupancy
Cu Cu1 0.140873(17) 0.48955(3) 1.08169(4) 0.03683(15) Uani d . 1
Cu Cu2 0.195328(17) 0.51147(3) 0.91752(4) 0.03964(15) Uani d . 1
Cu Cu3 0.472853(17) 0.48903(3) 0.41692(4) 0.03757(15) Uani d . 1
O O11 0.10706(10) 0.41783(15) 0.9886(2) 0.0492(8) Uani d . 1
O O12 0.15067(11) 0.44098(17) 0.8491(2) 0.0557(9) Uani d . 1
C C11 0.11946(15) 0.4046(3) 0.8941(4) 0.0422(11) Uani d . 1
C C12 0.09454(15) 0.3426(2) 0.8329(3) 0.0402(11) Uani d . 1
C C13 0.05386(16) 0.3141(3) 0.8657(3) 0.0529(13) Uani d . 1
H H13 0.0416 0.3328 0.9286 0.063 Uiso calc R 1
C C14 0.03133(19) 0.2582(3) 0.8059(4) 0.0678(15) Uani d . 1
H H14 0.0033 0.2407 0.8271 0.081 Uiso calc R 1
C C15 0.0498(2) 0.2278(3) 0.7153(4) 0.0686(16) Uani d . 1
H H15 0.0345 0.1896 0.6752 0.082 Uiso calc R 1
C C16 0.0906(2) 0.2542(3) 0.6844(4) 0.0636(16) Uani d . 1
H H16 0.1037 0.2328 0.6239 0.088 Uiso calc R 1
C C17 0.11279(17) 0.3123(3) 0.7420(4) 0.0609(14) Uani d . 1
H H17 0.1403 0.3311 0.7190 0.073 Uiso calc R 1
O O21 0.18305(10) 0.39938(16) 1.1068(2) 0.0500(8) Uani d . 1
O O22 0.22602(10) 0.41433(16) 0.9634(2) 0.0518(8) Uani d . 1
C C21 0.21187(15) 0.3754(2) 1.0430(4) 0.0430(11) Uani d . 1
C C22 0.23111(14) 0.2939(2) 1.0597(3) 0.0430(11) Uani d . 1
C C23 0.22233(15) 0.2506(3) 1.1509(4) 0.0498(12) Uani d . 1
H H23 0.2056 0.2738 1.2047 0.060 Uiso calc R 1
C C24 0.23802(17) 0.1737(3) 1.1631(4) 0.0602(14) Uani d . 1
H H24 0.2320 0.1454 1.2249 0.072 Uiso calc R 1
C C25 0.26228(18) 0.1389(3) 1.0851(5) 0.0682(15) Uani d . 1
H H25 0.2726 0.0868 1.0936 0.082 Uiso calc R 1
C C26 0.27169(18) 0.1805(3) 0.9935(4) 0.0632(16) Uani d . 1
H H26 0.2883 0.1567 0.9401 0.088 Uiso calc R 1
C C27 0.25611(17) 0.2581(3) 0.9816(4) 0.0599(14) Uani d . 1
H H27 0.2626 0.2864 0.9200 0.072 Uiso calc R 1
O O31 0.18253(10) 0.56428(17) 1.1485(2) 0.0508(8) Uani d . 1
O O32 0.23127(10) 0.57679(16) 1.0156(2) 0.0530(8) Uani d . 1
C C31 0.21740(16) 0.5932(2) 1.1076(4) 0.0434(11) Uani d . 1
C C32 0.24312(16) 0.6521(2) 1.1726(3) 0.0437(11) Uani d . 1
C C33 0.22318(17) 0.6889(3) 1.2578(4) 0.0573(13) Uani d . 1
H H33 0.1938 0.6767 1.2747 0.069 Uiso calc R 1
C C34 0.2467(2) 0.7440(3) 1.3184(4) 0.0667(15) Uani d . 1
H H34 0.2328 0.7703 1.3742 0.080 Uiso calc R 1
C C35 0.2909(2) 0.7598(3) 1.2959(4) 0.0614(16) Uani d . 1
H H35 0.3070 0.7951 1.3384 0.086 Uiso calc R 1
C C36 0.31071(19) 0.7237(3) 1.2116(5) 0.0641(18) Uani d . 1
H H36 0.3403 0.7349 1.1960 0.101 Uiso calc R 1
C C37 0.28705(18) 0.6705(3) 1.1492(4) 0.0683(15) Uani d . 1
H H37 0.3006 0.6468 1.0910 0.082 Uiso calc R 1
O O41 0.10742(10) 0.58178(15) 1.0264(2) 0.0494(8) Uani d . 1
O O42 0.15600(11) 0.60454(16) 0.8965(2) 0.0542(8) Uani d . 1
C C41 0.12160(16) 0.6212(2) 0.9483(3) 0.0429(11) Uani d . 1
C C42 0.09650(15) 0.6947(2) 0.9168(3) 0.0431(11) Uani d . 1
C C43 0.06066(17) 0.7200(3) 0.9734(4) 0.0592(14) Uani d . 1
H H43 0.0518 0.6910 1.0326 0.071 Uiso calc R 1
C C44 0.03721(19) 0.7880(3) 0.9447(4) 0.0686(17) Uani d . 1
H H44 0.0125 0.8041 0.9833 0.094 Uiso calc R 1
C C45 0.0510(2) 0.8319(3) 0.8577(5) 0.0684(18) Uani d . 1
H H45 0.0358 0.8782 0.8383 0.094 Uiso calc R 1
C C46 0.08665(19) 0.8073(3) 0.8008(4) 0.0665(15) Uani d . 1
H H46 0.0959 0.8370 0.7425 0.080 Uiso calc R 1
C C47 0.10937(17) 0.7380(3) 0.8291(4) 0.0575(13) Uani d . 1
H H47 0.1334 0.7207 0.7888 0.069 Uiso calc R 1
O O51 0.43770(10) 0.42328(16) 0.5140(2) 0.0498(8) Uani d . 1
O O52 0.51619(11) 0.55942(17) 0.3479(2) 0.0530(8) Uani d . 1
C C51 0.45058(15) 0.4085(2) 0.6069(4) 0.0395(11) Uani d . 1
C C52 0.42434(15) 0.3491(2) 0.6706(3) 0.0409(11) Uani d . 1
C C53 0.38141(18) 0.3293(3) 0.6424(4) 0.0675(15) Uani d . 1
H H53 0.3683 0.3524 0.5826 0.081 Uiso calc R 1
C C54 0.35739(19) 0.2746(3) 0.7030(5) 0.0642(18) Uani d . 1
H H54 0.3282 0.2617 0.6844 0.101 Uiso calc R 1
C C55 0.3771(2) 0.2404(3) 0.7899(5) 0.0635(17) Uani d . 1
H H55 0.3609 0.2048 0.8315 0.088 Uiso calc R 1
C C56 0.4198(2) 0.2578(3) 0.8159(4) 0.0646(17) Uani d . 1
H H56 0.4335 0.2324 0.8734 0.089 Uiso calc R 1
C C57 0.44345(17) 0.3137(3) 0.7565(4) 0.0621(14) Uani d . 1
H H57 0.4725 0.3269 0.7760 0.075 Uiso calc R 1
O O61 0.51297(11) 0.39581(16) 0.3964(2) 0.0530(8) Uani d . 1
O O62 0.44192(10) 0.58609(16) 0.4637(2) 0.0515(8) Uani d . 1
C C61 0.54343(15) 0.3740(2) 0.4592(4) 0.0415(11) Uani d . 1
C C62 0.56345(14) 0.2932(2) 0.4413(4) 0.0432(11) Uani d . 1
C C63 0.55385(16) 0.2511(3) 0.3497(4) 0.0548(13) Uani d . 1
H H63 0.5362 0.2744 0.2970 0.066 Uiso calc R 1
C C64 0.57037(17) 0.1745(3) 0.3357(4) 0.0638(14) Uani d . 1
H H64 0.5644 0.1467 0.2732 0.077 Uiso calc R 1
C C65 0.59534(19) 0.1400(3) 0.4133(5) 0.0642(17) Uani d . 1
H H65 0.6060 0.0881 0.4043 0.089 Uiso calc R 1
C C66 0.60512(18) 0.1812(3) 0.5057(5) 0.0640(16) Uani d . 1
H H66 0.6222 0.1572 0.5587 0.089 Uiso calc R 1
C C67 0.58936(16) 0.2582(3) 0.5191(4) 0.0581(13) Uani d . 1
H H67 0.5963 0.2865 0.5806 0.070 Uiso calc R 1
N N71 0.10380(13) 0.46908(19) 1.2285(3) 0.0431(9) Uani d . 1
C C71 0.12994(17) 0.4504(3) 1.3107(3) 0.0545(13) Uani d . 1
H H71 0.1606 0.4505 1.3004 0.065 Uiso calc R 1
C C72 0.1144(2) 0.4307(3) 1.4107(4) 0.0668(15) Uani d . 1
C C73 0.0702(2) 0.4327(3) 1.4260(4) 0.0616(14) Uani d . 1
H H73 0.0592 0.4214 1.4932 0.074 Uiso calc R 1
C C74 0.03990(18) 0.4512(2) 1.3439(4) 0.0508(12) Uani d . 1
C C75 -0.0065(2) 0.4526(3) 1.3547(5) 0.0602(16) Uani d . 1
H H75 -0.0191 0.4424 1.4205 0.084 Uiso calc R 1
C C76 -0.0333(2) 0.4688(3) 1.2691(5) 0.0686(17) Uani d . 1
H H76 -0.0641 0.4682 1.2766 0.094 Uiso calc R 1
C C77 -0.01478(18) 0.4861(3) 1.1709(4) 0.0660(14) Uani d . 1
H H77 -0.0332 0.4974 1.1131 0.079 Uiso calc R 1
C C78 0.03068(16) 0.4866(2) 1.1591(4) 0.0518(12) Uani d . 1
H H78 0.0428 0.4989 1.0933 0.062 Uiso calc R 1
C C79 0.05883(16) 0.4691(2) 1.2434(3) 0.0422(11) Uani d . 1
C C710 0.1480(2) 0.4085(4) 1.4960(4) 0.0720(3) Uani d . 1
H H71A 0.1378 0.4275 1.5635 0.180 Uiso calc R 1
H H71B 0.1763 0.4326 1.4802 0.180 Uiso calc R 1
H H71C 0.1513 0.3513 1.4985 0.180 Uiso calc R 1
N N81 0.22867(14) 0.5391(2) 0.7666(3) 0.0496(10) Uani d . 1
C C81 0.2004(2) 0.5688(3) 0.6934(4) 0.0684(16) Uani d . 1
H H81 0.1701 0.5656 0.7076 0.082 Uiso calc R 1
C C82 0.2129(2) 0.6040(3) 0.5976(4) 0.0613(18) Uani d . 1
C C83 0.2566(2) 0.6056(3) 0.5763(4) 0.0699(18) Uani d . 1
H H83 0.2661 0.6280 0.5128 0.096 Uiso calc R 1
C C84 0.2888(2) 0.5740(3) 0.6477(4) 0.0622(15) Uani d . 1
C C85 0.3341(3) 0.5753(3) 0.6302(6) 0.063(2) Uani d . 1
H H85 0.3450 0.5970 0.5676 0.111 Uiso calc R 1
C C86 0.3636(2) 0.5446(4) 0.7051(7) 0.0701(2) Uani d . 1
H H86 0.3941 0.5460 0.6922 0.121 Uiso calc R 1
C C87 0.3484(2) 0.5122(3) 0.7975(5) 0.0686(19) Uani d . 1
H H87 0.3683 0.4909 0.8469 0.106 Uiso calc R 1
C C88 0.3032(2) 0.5113(3) 0.8172(5) 0.0672(15) Uani d . 1
H H88 0.2931 0.4897 0.8807 0.081 Uiso calc R 1
C C89 0.27255(19) 0.5416(3) 0.7454(4) 0.0560(13) Uani d . 1
C C810 0.1772(2) 0.6378(4) 0.5262(5) 0.0731(3) Uani d . 1
H H81A 0.1760 0.6950 0.5344 0.196 Uiso calc R 1
H H81B 0.1489 0.6152 0.5450 0.196 Uiso calc R 1
H H81C 0.1837 0.6249 0.4538 0.196 Uiso calc R 1
N N91 0.43539(14) 0.46388(19) 0.2708(3) 0.0485(10) Uani d . 1
C C91 0.46191(19) 0.4377(3) 0.1929(4) 0.0633(14) Uani d . 1
H H91 0.4925 0.4395 0.2047 0.076 Uiso calc R 1
C C92 0.4469(2) 0.4079(3) 0.0954(4) 0.0673(17) Uani d . 1
C C93 0.4021(2) 0.4055(3) 0.0797(4) 0.0669(17) Uani d . 1
H H93 0.3908 0.3853 0.0162 0.092 Uiso calc R 1
C C94 0.37281(19) 0.4328(3) 0.1566(4) 0.0547(13) Uani d . 1
C C95 0.3267(2) 0.4328(3) 0.1451(5) 0.0678(17) Uani d . 1
H H95 0.3142 0.4134 0.0823 0.093 Uiso calc R 1
C C96 0.2988(2) 0.4602(3) 0.2227(6) 0.0642(19) Uani d . 1
H H96 0.2681 0.4600 0.2119 0.101 Uiso calc R 1
C C97 0.3167(2) 0.4883(3) 0.3172(5) 0.0675(17) Uani d . 1
H H97 0.2980 0.5066 0.3705 0.093 Uiso calc R 1
C C98 0.36280(17) 0.4889(3) 0.3322(4) 0.0584(13) Uani d . 1
H H98 0.3748 0.5077 0.3958 0.070 Uiso calc R 1
C C99 0.39083(17) 0.4620(2) 0.2538(4) 0.0482(12) Uani d . 1
C C910 0.4806(2) 0.3794(5) 0.0176(5) 0.0649(3) Uani d . 1
H H91A 0.4849 0.3227 0.0258 0.224 Uiso calc R 1
H H91B 0.5084 0.4066 0.0300 0.224 Uiso calc R 1
H H91C 0.4703 0.3906 -0.0532 0.224 Uiso calc R 1

loop_
_atom_site_aniso_label
_atom_site_aniso_U_11
_atom_site_aniso_U_22
_atom_site_aniso_U_33
_atom_site_aniso_U_12
_atom_site_aniso_U_13
_atom_site_aniso_U_23
Cu1 0.0371(3) 0.0385(3) 0.0350(3) 0.0012(2) 0.0050(2) 0.0032(2)
Cu2 0.0409(3) 0.0401(3) 0.0380(3) 0.0014(3) 0.0081(2) 0.0051(2)
Cu3 0.0374(3) 0.0370(3) 0.0382(3) 0.0004(2) -0.0055(2) -0.0039(2)
O11 0.050(2) 0.0472(18) 0.051(2) -0.0056(15) 0.0068(16) -0.0048(15)
O12 0.063(2) 0.063(2) 0.0413(18) -0.0214(18) 0.0092(17) -0.0030(15)
C11 0.036(3) 0.049(3) 0.042(3) 0.011(2) -0.004(2) 0.005(2)
C12 0.048(3) 0.038(3) 0.035(2) 0.003(2) 0.002(2) 0.002(2)
C13 0.055(4) 0.055(3) 0.049(3) -0.007(3) 0.001(3) -0.001(2)
C14 0.069(4) 0.057(3) 0.077(4) -0.018(3) -0.010(3) 0.004(3)
C15 0.092(5) 0.043(3) 0.070(4) -0.008(3) -0.026(3) 0.000(3)
C16 0.088(5) 0.068(4) 0.064(4) 0.001(3) 0.007(3) -0.016(3)
C17 0.061(4) 0.059(3) 0.063(3) -0.006(3) 0.003(3) -0.010(3)
O21 0.053(2) 0.0483(18) 0.0493(19) 0.0148(16) 0.0117(16) 0.0093(15)
O22 0.056(2) 0.0444(18) 0.055(2) 0.0084(15) 0.0154(17) 0.0118(15)
C21 0.037(3) 0.043(3) 0.049(3) 0.001(2) -0.007(2) 0.000(2)
C22 0.035(3) 0.043(3) 0.051(3) 0.000(2) -0.006(2) -0.001(2)
C23 0.045(3) 0.048(3) 0.056(3) 0.003(2) 0.003(2) 0.009(2)
C24 0.058(4) 0.049(3) 0.074(4) 0.002(3) -0.003(3) 0.019(3)
C25 0.069(4) 0.040(3) 0.095(4) 0.012(3) -0.012(3) 0.008(3)
C26 0.079(4) 0.056(3) 0.086(4) 0.018(3) 0.023(3) -0.006(3)
C27 0.068(4) 0.044(3) 0.068(3) 0.010(3) 0.009(3) 0.008(3)
O31 0.047(2) 0.0543(19) 0.0508(19) -0.0127(16) 0.0085(16) -0.0036(15)
O32 0.053(2) 0.0517(19) 0.054(2) -0.0087(15) 0.0080(17) -0.0091(16)
C31 0.046(3) 0.037(3) 0.047(3) 0.001(2) -0.005(2) 0.004(2)
C32 0.047(3) 0.030(2) 0.054(3) 0.001(2) -0.004(2) 0.002(2)
C33 0.061(4) 0.059(3) 0.052(3) -0.008(3) 0.000(3) -0.005(3)
C34 0.091(5) 0.060(3) 0.050(3) -0.010(3) -0.002(3) -0.011(3)
C35 0.080(5) 0.045(3) 0.089(4) -0.014(3) -0.028(4) -0.007(3)
C36 0.059(4) 0.059(4) 0.095(6) -0.018(3) 0.002(4) -0.025(4)
C37 0.054(4) 0.052(3) 0.080(4) -0.007(3) 0.015(3) -0.017(3)
O41 0.050(2) 0.0431(18) 0.055(2) 0.0095(15) 0.0088(16) 0.0144(15)
O42 0.057(2) 0.0524(19) 0.053(2) 0.0165(17) 0.0169(17) 0.0152(15)
C41 0.051(3) 0.039(3) 0.039(3) 0.008(2) -0.004(2) 0.001(2)
C42 0.044(3) 0.036(3) 0.049(3) 0.002(2) -0.001(2) 0.004(2)
C43 0.066(4) 0.048(3) 0.063(3) 0.014(3) 0.004(3) 0.007(3)
C44 0.088(5) 0.059(4) 0.089(4) 0.028(3) 0.009(4) 0.001(3)
C45 0.083(5) 0.046(3) 0.086(5) 0.012(3) -0.018(4) 0.016(3)
C46 0.073(4) 0.049(3) 0.078(4) 0.000(3) -0.003(3) 0.024(3)
C47 0.058(4) 0.048(3) 0.066(3) 0.003(3) 0.000(3) 0.014(3)
O51 0.043(2) 0.0537(19) 0.052(2) -0.0098(15) -0.0096(16) 0.0077(16)
O52 0.053(2) 0.0570(19) 0.0490(19) -0.0170(17) -0.0084(16) -0.0001(15)
C51 0.040(3) 0.030(2) 0.049(3) 0.007(2) 0.004(2) -0.003(2)
C52 0.040(3) 0.038(3) 0.044(3) -0.002(2) 0.000(2) -0.002(2)
C53 0.056(4) 0.052(3) 0.094(4) -0.007(3) -0.014(3) 0.021(3)
C54 0.051(4) 0.058(4) 0.093(6) -0.016(3) -0.001(4) 0.028(4)
C55 0.082(5) 0.053(3) 0.085(4) -0.008(3) 0.027(4) 0.006(3)
C56 0.092(5) 0.071(4) 0.060(4) -0.015(3) -0.012(3) 0.013(3)
C57 0.056(4) 0.072(3) 0.058(3) -0.019(3) -0.007(3) 0.011(3)
O61 0.060(2) 0.0472(19) 0.052(2) 0.0174(17) -0.0142(17) -0.0129(15)
O62 0.054(2) 0.0437(18) 0.056(2) 0.0123(15) -0.0148(17) -0.0144(15)
C61 0.038(3) 0.038(3) 0.049(3) 0.002(2) 0.006(2) -0.004(2)
C62 0.041(3) 0.034(3) 0.055(3) 0.004(2) 0.004(2) -0.009(2)
C63 0.052(3) 0.047(3) 0.066(3) 0.001(2) 0.005(3) -0.008(3)
C64 0.062(4) 0.055(3) 0.075(4) 0.005(3) 0.005(3) -0.021(3)
C65 0.072(4) 0.037(3) 0.084(5) 0.001(3) 0.004(4) -0.020(3)
C66 0.070(4) 0.051(3) 0.080(4) 0.015(3) -0.008(3) 0.009(3)
C67 0.061(4) 0.040(3) 0.073(4) 0.005(2) -0.009(3) -0.004(2)
N71 0.050(3) 0.042(2) 0.038(2) -0.0008(18) 0.0053(19) 0.0046(17)
C71 0.059(4) 0.062(3) 0.043(3) -0.002(3) 0.001(3) 0.012(2)
C72 0.066(4) 0.087(4) 0.047(3) 0.004(3) 0.000(3) 0.015(3)
C73 0.083(5) 0.064(3) 0.038(3) 0.004(3) 0.018(3) 0.007(2)
C74 0.065(4) 0.038(3) 0.050(3) -0.001(2) 0.017(3) 0.002(2)
C75 0.068(4) 0.072(4) 0.071(4) 0.000(3) 0.039(3) 0.006(3)
C76 0.049(4) 0.084(4) 0.083(5) 0.000(3) 0.021(4) 0.006(4)
C77 0.052(4) 0.070(3) 0.076(4) 0.007(3) 0.002(3) 0.008(3)
C78 0.049(3) 0.054(3) 0.052(3) 0.006(3) 0.011(2) 0.008(2)
C79 0.052(3) 0.035(3) 0.040(3) -0.002(2) 0.006(2) 0.001(2)
C710 0.108(6) 0.095(7) 0.066(4) -0.003(5) -0.026(4) 0.046(4)
N81 0.056(3) 0.047(2) 0.046(2) -0.008(2) 0.015(2) -0.0016(19)
C81 0.092(5) 0.069(4) 0.044(3) -0.006(3) 0.003(3) 0.010(3)
C82 0.099(6) 0.092(4) 0.053(4) -0.003(4) 0.013(4) 0.013(3)
C83 0.083(6) 0.083(4) 0.054(4) -0.011(4) 0.035(4) -0.003(3)
C84 0.072(4) 0.051(3) 0.063(4) -0.015(3) 0.032(3) -0.012(3)
C85 0.082(6) 0.066(4) 0.111(6) -0.009(4) 0.054(5) -0.012(4)
C86 0.068(5) 0.071(4) 0.095(8) -0.001(4) 0.054(5) -0.008(5)
C87 0.071(5) 0.078(4) 0.088(5) 0.003(3) 0.034(4) 0.010(4)
C88 0.072(4) 0.048(3) 0.082(4) -0.004(3) 0.023(3) 0.001(3)
C89 0.063(4) 0.041(3) 0.064(3) -0.007(3) 0.022(3) -0.011(2)
C810 0.082(7) 0.098(7) 0.081(5) 0.020(6) -0.020(5) 0.046(5)
N91 0.053(3) 0.042(2) 0.050(2) 0.0013(19) -0.009(2) -0.0012(18)
C91 0.067(4) 0.074(4) 0.049(3) -0.003(3) -0.003(3) -0.009(3)
C92 0.080(5) 0.099(4) 0.053(4) -0.004(4) -0.011(3) -0.021(3)
C93 0.094(5) 0.075(4) 0.061(4) -0.009(4) -0.030(4) -0.003(3)
C94 0.062(4) 0.041(3) 0.061(3) -0.010(3) -0.022(3) 0.000(2)
C95 0.084(5) 0.063(4) 0.086(5) -0.007(3) -0.027(4) 0.008(3)
C96 0.053(4) 0.073(4) 0.126(6) -0.006(3) -0.031(4) 0.007(4)
C97 0.061(4) 0.067(4) 0.104(5) 0.002(3) -0.008(4) 0.000(3)
C98 0.059(4) 0.048(3) 0.068(3) -0.002(3) -0.007(3) -0.001(3)
C99 0.050(3) 0.032(3) 0.062(3) 0.000(2) -0.005(3) 0.008(2)
C910 0.089(7) 0.097(9) 0.082(5) 0.005(7) 0.031(5) -0.054(5)

loop_
_atom_type_symbol
_atom_type_description
_atom_type_scat_dispersion_real
_atom_type_scat_dispersion_imag
_atom_type_scat_source
C C 0.0033 0.0016 'International Tables Vol C Tables 4.2.6.8 and 6.1.1.4'
H H 0.0000 0.0000 'International Tables Vol C Tables 4.2.6.8 and 6.1.1.4'
N N 0.0061 0.0033 'International Tables Vol C Tables 4.2.6.8 and 6.1.1.4'
O O 0.0106 0.0060 'International Tables Vol C Tables 4.2.6.8 and 6.1.1.4'
Cu Cu 0.3201 1.2651 'International Tables Vol C Tables 4.2.6.8 and 6.1.1.4'

loop_
_geom_angle_atom_site_label_1
_geom_angle_atom_site_label_2
_geom_angle_atom_site_label_3
_geom_angle_site_symmetry_1
_geom_angle_site_symmetry_3
_geom_angle
O31 Cu1 O11 . . 167.94(12)
O31 Cu1 O41 . . 88.60(12)
O11 Cu1 O41 . . 90.36(12)
O31 Cu1 O21 . . 90.61(13)
O11 Cu1 O21 . . 87.62(12)
O41 Cu1 O21 . . 166.54(12)
O31 Cu1 N71 . . 93.60(12)
O11 Cu1 N71 . . 98.43(13)
O41 Cu1 N71 . . 99.22(13)
O21 Cu1 N71 . . 94.24(12)
O31 Cu1 Cu2 . . 81.57(9)
O11 Cu1 Cu2 . . 86.37(9)
O41 Cu1 Cu2 . . 86.09(9)
O21 Cu1 Cu2 . . 80.50(8)
N71 Cu1 Cu2 . . 172.77(10)
O22 Cu2 O32 . . 91.12(13)
O22 Cu2 O42 . . 167.88(12)
O32 Cu2 O42 . . 88.38(13)
O22 Cu2 O12 . . 87.20(13)
O32 Cu2 O12 . . 166.44(12)
O42 Cu2 O12 . . 90.45(13)
O22 Cu2 N81 . . 102.32(13)
O32 Cu2 N81 . . 100.15(13)
O42 Cu2 N81 . . 89.69(13)
O12 Cu2 N81 . . 93.36(13)
O22 Cu2 Cu1 . . 86.93(9)
O32 Cu2 Cu1 . . 85.69(9)
O42 Cu2 Cu1 . . 80.95(9)
O12 Cu2 Cu1 . . 80.78(9)
N81 Cu2 Cu1 . . 168.86(12)
O51 Cu3 O62 . . 90.97(12)
O51 Cu3 O52 . . 167.23(12)
O62 Cu3 O52 . . 87.43(13)
O51 Cu3 O61 . . 88.38(13)
O62 Cu3 O61 . . 167.38(12)
O52 Cu3 O61 . . 90.43(13)
O51 Cu3 N91 . . 98.19(13)
O62 Cu3 N91 . . 99.82(13)
O52 Cu3 N91 . . 94.57(13)
O61 Cu3 N91 . . 92.75(13)
O51 Cu3 Cu3 . 3_666 85.14(9)
O62 Cu3 Cu3 . 3_666 86.44(9)
O52 Cu3 Cu3 . 3_666 82.12(9)
O61 Cu3 Cu3 . 3_666 80.95(9)
N91 Cu3 Cu3 . 3_666 172.82(11)
C11 O11 Cu1 . . 121.0(3)
C11 O12 Cu2 . . 126.6(3)
O12 C11 O11 . . 124.4(4)
O12 C11 C12 . . 118.4(4)
O11 C11 C12 . . 117.2(4)
C17 C12 C13 . . 119.0(4)
C17 C12 C11 . . 119.1(4)
C13 C12 C11 . . 121.8(4)
C14 C13 C12 . . 120.2(4)
C14 C13 H13 . . 119.9
C12 C13 H13 . . 119.9
C15 C14 C13 . . 120.6(5)
C15 C14 H14 . . 119.7
C13 C14 H14 . . 119.7
C16 C15 C14 . . 119.3(5)
C16 C15 H15 . . 120.4
C14 C15 H15 . . 120.4
C15 C16 C17 . . 120.5(5)
C15 C16 H16 . . 119.7
C17 C16 H16 . . 119.7
C12 C17 C16 . . 120.4(5)
C12 C17 H17 . . 119.8
C16 C17 H17 . . 119.8
C21 O21 Cu1 . . 125.6(3)
C21 O22 Cu2 . . 120.0(3)
O21 C21 O22 . . 125.5(4)
O21 C21 C22 . . 118.0(4)
O22 C21 C22 . . 116.5(4)
C27 C22 C23 . . 118.3(4)
C27 C22 C21 . . 120.5(4)
C23 C22 C21 . . 121.1(4)
C24 C23 C22 . . 120.8(4)
C24 C23 H23 . . 119.6
C22 C23 H23 . . 119.6
C25 C24 C23 . . 120.2(5)
C25 C24 H24 . . 119.9
C23 C24 H24 . . 119.9
C24 C25 C26 . . 120.4(5)
C24 C25 H25 . . 119.8
C26 C25 H25 . . 119.8
C25 C26 C27 . . 119.4(5)
C25 C26 H26 . . 120.3
C27 C26 H26 . . 120.3
C22 C27 C26 . . 120.9(4)
C22 C27 H27 . . 119.6
C26 C27 H27 . . 119.6
C31 O31 Cu1 . . 126.6(3)
C31 O32 Cu2 . . 120.9(3)
O31 C31 O32 . . 124.7(4)
O31 C31 C32 . . 117.0(4)
O32 C31 C32 . . 118.3(4)
C33 C32 C37 . . 119.1(4)
C33 C32 C31 . . 119.7(5)
C37 C32 C31 . . 121.2(4)
C32 C33 C34 . . 120.2(5)
C32 C33 H33 . . 119.9
C34 C33 H33 . . 119.9
C35 C34 C33 . . 119.9(5)
C35 C34 H34 . . 120.0
C33 C34 H34 . . 120.0
C36 C35 C34 . . 120.0(5)
C36 C35 H35 . . 120.0
C34 C35 H35 . . 120.0
C35 C36 C37 . . 120.2(6)
C35 C36 H36 . . 119.9
C37 C36 H36 . . 119.9
C36 C37 C32 . . 120.5(5)
C36 C37 H37 . . 119.8
C32 C37 H37 . . 119.8
C41 O41 Cu1 . . 120.8(3)
C41 O42 Cu2 . . 126.8(3)
O42 C41 O41 . . 125.0(4)
O42 C41 C42 . . 117.3(4)
O41 C41 C42 . . 117.6(4)
C43 C42 C47 . . 119.0(4)
C43 C42 C41 . . 121.0(4)
C47 C42 C41 . . 120.1(4)
C42 C43 C44 . . 121.3(5)
C42 C43 H43 . . 119.3
C44 C43 H43 . . 119.3
C43 C44 C45 . . 119.2(5)
C43 C44 H44 . . 120.4
C45 C44 H44 . . 120.4
C46 C45 C44 . . 120.1(5)
C46 C45 H45 . . 120.0
C44 C45 H45 . . 120.0
C45 C46 C47 . . 120.2(5)
C45 C46 H46 . . 119.9
C47 C46 H46 . . 119.9
C42 C47 C46 . . 120.2(5)
C42 C47 H47 . . 119.9
C46 C47 H47 . . 119.9
C51 O51 Cu3 . . 122.0(3)
C51 O52 Cu3 3_666 . 125.3(3)
O51 C51 O52 . 3_666 125.0(4)
O51 C51 C52 . . 118.0(4)
O52 C51 C52 3_666 . 117.0(4)
C57 C52 C53 . . 119.4(4)
C57 C52 C51 . . 119.6(4)
C53 C52 C51 . . 121.0(4)
C52 C53 C54 . . 120.2(5)
C52 C53 H53 . . 119.9
C54 C53 H53 . . 119.9
C55 C54 C53 . . 119.5(5)
C55 C54 H54 . . 120.3
C53 C54 H54 . . 120.3
C56 C55 C54 . . 120.5(5)
C56 C55 H55 . . 119.8
C54 C55 H55 . . 119.8
C55 C56 C57 . . 119.9(5)
C55 C56 H56 . . 120.1
C57 C56 H56 . . 120.1
C52 C57 C56 . . 120.5(5)
C52 C57 H57 . . 119.8
C56 C57 H57 . . 119.8
C61 O61 Cu3 . . 125.7(3)
C61 O62 Cu3 3_666 . 120.5(3)
O62 C61 O61 3_666 . 125.5(4)
O62 C61 C62 3_666 . 117.2(4)
O61 C61 C62 . . 117.3(4)
C67 C62 C63 . . 119.6(4)
C67 C62 C61 . . 120.1(4)
C63 C62 C61 . . 120.2(4)
C62 C63 C64 . . 120.3(5)
C62 C63 H63 . . 119.9
C64 C63 H63 . . 119.9
C65 C64 C63 . . 119.8(5)
C65 C64 H64 . . 120.1
C63 C64 H64 . . 120.1
C64 C65 C66 . . 120.6(5)
C64 C65 H65 . . 119.7
C66 C65 H65 . . 119.7
C67 C66 C65 . . 119.7(5)
C67 C66 H66 . . 120.1
C65 C66 H66 . . 120.1
C62 C67 C66 . . 120.0(5)
C62 C67 H67 . . 120.0
C66 C67 H67 . . 120.0
C71 N71 C79 . . 118.0(4)
C71 N71 Cu1 . . 113.2(3)
C79 N71 Cu1 . . 128.7(3)
N71 C71 C72 . . 124.3(5)
N71 C71 H71 . . 117.9
C72 C71 H71 . . 117.9
C73 C72 C71 . . 117.6(5)
C73 C72 C710 . . 123.8(5)
C71 C72 C710 . . 118.6(5)
C72 C73 C74 . . 122.2(5)
C72 C73 H73 . . 118.9
C74 C73 H73 . . 118.9
C75 C74 C73 . . 124.7(5)
C75 C74 C79 . . 119.2(5)
C73 C74 C79 . . 116.2(5)
C76 C75 C74 . . 120.4(5)
C76 C75 H75 . . 119.8
C74 C75 H75 . . 119.8
C75 C76 C77 . . 120.4(6)
C75 C76 H76 . . 119.8
C77 C76 H76 . . 119.8
C78 C77 C76 . . 120.1(5)
C78 C77 H77 . . 120.0
C76 C77 H77 . . 120.0
C77 C78 C79 . . 121.1(5)
C77 C78 H78 . . 119.4
C79 C78 H78 . . 119.4
N71 C79 C78 . . 119.5(4)
N71 C79 C74 . . 121.6(4)
C78 C79 C74 . . 118.8(5)
C72 C710 H71A . . 109.5
C72 C710 H71B . . 109.5
H71A C710 H71B . . 109.5
C72 C710 H71C . . 109.5
H71A C710 H71C . . 109.5
H71B C710 H71C . . 109.5
C81 N81 C89 . . 117.7(4)
C81 N81 Cu2 . . 112.5(3)
C89 N81 Cu2 . . 129.0(3)
N81 C81 C82 . . 125.2(6)
N81 C81 H81 . . 117.4
C82 C81 H81 . . 117.4
C83 C82 C81 . . 116.8(6)
C83 C82 C810 . . 124.5(6)
C81 C82 C810 . . 118.6(6)
C82 C83 C84 . . 121.9(5)
C82 C83 H83 . . 119.1
C84 C83 H83 . . 119.1
C85 C84 C83 . . 124.1(6)
C85 C84 C89 . . 119.0(6)
C83 C84 C89 . . 116.8(5)
C84 C85 C86 . . 120.7(6)
C84 C85 H85 . . 119.7
C86 C85 H85 . . 119.7
C87 C86 C85 . . 120.6(7)
C87 C86 H86 . . 119.7
C85 C86 H86 . . 119.7
C86 C87 C88 . . 119.6(7)
C86 C87 H87 . . 120.2
C88 C87 H87 . . 120.2
C87 C88 C89 . . 121.8(5)
C87 C88 H88 . . 119.1
C89 C88 H88 . . 119.1
N81 C89 C88 . . 120.3(5)
N81 C89 C84 . . 121.5(5)
C88 C89 C84 . . 118.2(5)
C82 C810 H81A . . 109.5
C82 C810 H81B . . 109.5
H81A C810 H81B . . 109.5
C82 C810 H81C . . 109.5
H81A C810 H81C . . 109.5
H81B C810 H81C . . 109.5
C91 N91 C99 . . 117.9(4)
C91 N91 Cu3 . . 112.0(3)
C99 N91 Cu3 . . 129.6(3)
N91 C91 C92 . . 124.8(5)
N91 C91 H91 . . 117.6
C92 C91 H91 . . 117.6
C93 C92 C91 . . 116.8(5)
C93 C92 C910 . . 124.8(6)
C91 C92 C910 . . 118.4(6)
C92 C93 C94 . . 121.3(5)
C92 C93 H93 . . 119.4
C94 C93 H93 . . 119.4
C93 C94 C95 . . 124.1(5)
C93 C94 C99 . . 118.4(5)
C95 C94 C99 . . 117.5(5)
C96 C95 C94 . . 122.5(6)
C96 C95 H95 . . 118.8
C94 C95 H95 . . 118.8
C95 C96 C97 . . 119.6(6)
C95 C96 H96 . . 120.2
C97 C96 H96 . . 120.2
C96 C97 C98 . . 119.7(6)
C96 C97 H97 . . 120.1
C98 C97 H97 . . 120.1
C99 C98 C97 . . 120.7(5)
C99 C98 H98 . . 119.7
C97 C98 H98 . . 119.7
N91 C99 C98 . . 119.2(5)
N91 C99 C94 . . 120.9(5)
C98 C99 C94 . . 120.0(5)
C92 C910 H91A . . 109.5
C92 C910 H91B . . 109.5
H91A C910 H91B . . 109.5
C92 C910 H91C . . 109.5
H91A C910 H91C . . 109.5
H91B C910 H91C . . 109.5

loop_
_geom_bond_atom_site_label_1
_geom_bond_atom_site_label_2
_geom_bond_site_symmetry_2
_geom_bond_distance
Cu1 O31 . 1.952(3)
Cu1 O11 . 1.954(3)
Cu1 O41 . 1.962(3)
Cu1 O21 . 1.990(3)
Cu1 N71 . 2.192(3)
Cu1 Cu2 . 2.6703(7)
Cu2 O22 . 1.950(3)
Cu2 O32 . 1.963(3)
Cu2 O42 . 1.967(3)
Cu2 O12 . 1.975(3)
Cu2 N81 . 2.203(3)
Cu3 O51 . 1.957(3)
Cu3 O62 . 1.960(3)
Cu3 O52 . 1.960(3)
Cu3 O61 . 1.985(3)
Cu3 N91 . 2.190(4)
Cu3 Cu3 3_666 2.6671(10)
O11 C11 . 1.270(5)
O12 C11 . 1.254(5)
C11 C12 . 1.488(6)
C12 C17 . 1.370(6)
C12 C13 . 1.376(6)
C13 C14 . 1.375(6)
C13 H13 . 0.9300
C14 C15 . 1.369(7)
C14 H14 . 0.9300
C15 C16 . 1.362(7)
C15 H15 . 0.9300
C16 C17 . 1.380(6)
C16 H16 . 0.9300
C17 H17 . 0.9300
O21 C21 . 1.250(5)
O22 C21 . 1.270(5)
C21 C22 . 1.492(5)
C22 C27 . 1.378(6)
C22 C23 . 1.385(5)
C23 C24 . 1.374(6)
C23 H23 . 0.9300
C24 C25 . 1.357(6)
C24 H24 . 0.9300
C25 C26 . 1.378(6)
C25 H25 . 0.9300
C26 C27 . 1.384(6)
C26 H26 . 0.9300
C27 H27 . 0.9300
O31 C31 . 1.265(5)
O32 C31 . 1.265(5)
C31 C32 . 1.491(6)
C32 C33 . 1.376(6)
C32 C37 . 1.387(6)
C33 C34 . 1.386(6)
C33 H33 . 0.9300
C34 C35 . 1.381(7)
C34 H34 . 0.9300
C35 C36 . 1.363(7)
C35 H35 . 0.9300
C36 C37 . 1.378(6)
C36 H36 . 0.9300
C37 H37 . 0.9300
O41 C41 . 1.260(5)
O42 C41 . 1.256(5)
C41 C42 . 1.492(6)
C42 C43 . 1.362(6)
C42 C47 . 1.378(5)
C43 C44 . 1.382(6)
C43 H43 . 0.9300
C44 C45 . 1.383(7)
C44 H44 . 0.9300
C45 C46 . 1.356(7)
C45 H45 . 0.9300
C46 C47 . 1.388(6)
C46 H46 . 0.9300
C47 H47 . 0.9300
O51 C51 . 1.255(5)
O52 C51 3_666 1.262(5)
C51 O52 3_666 1.262(5)
C51 C52 . 1.502(6)
C52 C57 . 1.356(6)
C52 C53 . 1.373(6)
C53 C54 . 1.393(6)
C53 H53 . 0.9300
C54 C55 . 1.365(7)
C54 H54 . 0.9300
C55 C56 . 1.354(7)
C55 H55 . 0.9300
C56 C57 . 1.393(6)
C56 H56 . 0.9300
C57 H57 . 0.9300
O61 C61 . 1.257(5)
O62 C61 3_666 1.255(5)
C61 O62 3_666 1.255(5)
C61 C62 . 1.494(5)
C62 C67 . 1.375(6)
C62 C63 . 1.380(6)
C63 C64 . 1.384(6)
C63 H63 . 0.9300
C64 C65 . 1.355(7)
C64 H64 . 0.9300
C65 C66 . 1.383(7)
C65 H65 . 0.9300
C66 C67 . 1.380(6)
C66 H66 . 0.9300
C67 H67 . 0.9300
N71 C71 . 1.331(5)
N71 C79 . 1.363(5)
C71 C72 . 1.385(6)
C71 H71 . 0.9300
C72 C73 . 1.343(7)
C72 C710 . 1.513(7)
C73 C74 . 1.406(6)
C73 H73 . 0.9300
C74 C75 . 1.399(7)
C74 C79 . 1.423(6)
C75 C76 . 1.367(7)
C75 H75 . 0.9300
C76 C77 . 1.391(7)
C76 H76 . 0.9300
C77 C78 . 1.373(6)
C77 H77 . 0.9300
C78 C79 . 1.382(6)
C78 H78 . 0.9300
C710 H71A . 0.9600
C710 H71B . 0.9600
C710 H71C . 0.9600
N81 C81 . 1.342(6)
N81 C89 . 1.346(6)
C81 C82 . 1.397(6)
C81 H81 . 0.9300
C82 C83 . 1.339(8)
C82 C810 . 1.505(8)
C83 C84 . 1.416(7)
C83 H83 . 0.9300
C84 C85 . 1.379(8)
C84 C89 . 1.432(6)
C85 C86 . 1.387(8)
C85 H85 . 0.9300
C86 C87 . 1.365(8)
C86 H86 . 0.9300
C87 C88 . 1.379(7)
C87 H87 . 0.9300
C88 C89 . 1.381(7)
C88 H88 . 0.9300
C810 H81A . 0.9600
C810 H81B . 0.9600
C810 H81C . 0.9600
N91 C91 . 1.341(5)
N91 C99 . 1.352(5)
C91 C92 . 1.397(6)
C91 H91 . 0.9300
C92 C93 . 1.357(7)
C92 C910 . 1.491(8)
C93 C94 . 1.390(7)
C93 H93 . 0.9300
C94 C95 . 1.391(7)
C94 C99 . 1.420(6)
C95 C96 . 1.369(8)
C95 H95 . 0.9300
C96 C97 . 1.383(7)
C96 H96 . 0.9300
C97 C98 . 1.394(7)
C97 H97 . 0.9300
C98 C99 . 1.377(6)
C98 H98 . 0.9300
C910 H91A . 0.9600
C910 H91B . 0.9600
C910 H91C . 0.9600

loop_
_geom_torsion_atom_site_label_1
_geom_torsion_atom_site_label_2
_geom_torsion_atom_site_label_3
_geom_torsion_atom_site_label_4
_geom_torsion_site_symmetry_1
_geom_torsion_site_symmetry_4
_geom_torsion
O31 Cu1 Cu2 O22 . . 95.60(13)
O11 Cu1 Cu2 O22 . . -84.64(12)
O41 Cu1 Cu2 O22 . . -175.24(12)
O21 Cu1 Cu2 O22 . . 3.55(13)
O31 Cu1 Cu2 O32 . . 4.25(12)
O11 Cu1 Cu2 O32 . . -175.99(12)
O41 Cu1 Cu2 O32 . . 93.40(12)
O21 Cu1 Cu2 O32 . . -87.80(12)
O31 Cu1 Cu2 O42 . . -84.79(13)
O11 Cu1 Cu2 O42 . . 94.97(13)
O41 Cu1 Cu2 O42 . . 4.36(13)
N71 Cu1 Cu2 O42 . . -133.2(7)
O31 Cu1 Cu2 O12 . . -176.74(13)
O11 Cu1 Cu2 O12 . . 3.02(12)
O41 Cu1 Cu2 O12 . . -87.58(13)
O21 Cu1 Cu2 O12 . . 91.21(13)
O31 Cu1 Cu2 N81 . . -117.9(5)
O11 Cu1 Cu2 N81 . . 61.9(5)
O41 Cu1 Cu2 N81 . . -28.7(5)
O21 Cu1 Cu2 N81 . . 150.1(5)
O31 Cu1 O11 C11 . . 1.9(8)
O41 Cu1 O11 C11 . . 86.9(3)
O21 Cu1 O11 C11 . . -79.8(3)
N71 Cu1 O11 C11 . . -173.8(3)
Cu2 Cu1 O11 C11 . . 0.8(3)
O22 Cu2 O12 C11 . . 78.8(4)
O32 Cu2 O12 C11 . . -4.3(8)
O42 Cu2 O12 C11 . . -89.2(4)
N81 Cu2 O12 C11 . . -179.0(4)
Cu1 Cu2 O12 C11 . . -8.5(3)
Cu2 O12 C11 O11 . . 12.3(6)
Cu2 O12 C11 C12 . . -168.7(3)
Cu1 O11 C11 O12 . . -7.4(6)
Cu1 O11 C11 C12 . . 173.6(3)
O12 C11 C12 C17 . . 16.7(6)
O11 C11 C12 C17 . . -164.2(4)
O12 C11 C12 C13 . . -164.0(4)
O11 C11 C12 C13 . . 15.0(6)
C17 C12 C13 C14 . . -2.2(7)
C11 C12 C13 C14 . . 178.5(4)
C12 C13 C14 C15 . . 2.5(7)
C13 C14 C15 C16 . . -0.5(8)
C14 C15 C16 C17 . . -1.7(8)
C13 C12 C17 C16 . . 0.0(7)
C11 C12 C17 C16 . . 179.3(4)
C15 C16 C17 C12 . . 2.0(8)
O31 Cu1 O21 C21 . . -92.3(4)
O11 Cu1 O21 C21 . . 75.8(4)
O41 Cu1 O21 C21 . . -5.7(8)
N71 Cu1 O21 C21 . . 174.1(4)
Cu2 Cu1 O21 C21 . . -10.9(3)
O32 Cu2 O22 C21 . . 87.5(3)
O42 Cu2 O22 C21 . . 0.1(8)
O12 Cu2 O22 C21 . . -79.0(3)
N81 Cu2 O22 C21 . . -171.8(3)
Cu1 Cu2 O22 C21 . . 1.9(3)
Cu1 O21 C21 O22 . . 16.9(7)
Cu1 O21 C21 C22 . . -162.1(3)
Cu2 O22 C21 O21 . . -11.1(6)
Cu2 O22 C21 C22 . . 167.9(3)
O21 C21 C22 C27 . . 167.2(4)
O22 C21 C22 C27 . . -11.9(6)
O21 C21 C22 C23 . . -9.2(6)
O22 C21 C22 C23 . . 171.7(4)
C27 C22 C23 C24 . . -0.3(7)
C21 C22 C23 C24 . . 176.2(4)
C22 C23 C24 C25 . . -0.3(7)
C23 C24 C25 C26 . . 0.5(8)
C24 C25 C26 C27 . . -0.1(8)
C23 C22 C27 C26 . . 0.6(7)
C21 C22 C27 C26 . . -175.8(4)
C25 C26 C27 C22 . . -0.5(8)
O11 Cu1 O31 C31 . . -4.4(8)
O41 Cu1 O31 C31 . . -89.5(3)
O21 Cu1 O31 C31 . . 77.1(3)
N71 Cu1 O31 C31 . . 171.4(3)
Cu2 Cu1 O31 C31 . . -3.2(3)
O22 Cu2 O32 C31 . . -93.7(3)
O42 Cu2 O32 C31 . . 74.2(3)
O12 Cu2 O32 C31 . . -11.0(7)
N81 Cu2 O32 C31 . . 163.5(3)
Cu1 Cu2 O32 C31 . . -6.9(3)
Cu1 O31 C31 O32 . . -1.1(6)
Cu1 O31 C31 C32 . . 177.5(3)
Cu2 O32 C31 O31 . . 7.0(6)
Cu2 O32 C31 C32 . . -171.6(3)
O31 C31 C32 C33 . . -17.5(6)
O32 C31 C32 C33 . . 161.2(4)
O31 C31 C32 C37 . . 162.2(4)
O32 C31 C32 C37 . . -19.2(6)
C37 C32 C33 C34 . . 0.6(7)
C31 C32 C33 C34 . . -179.8(4)
C32 C33 C34 C35 . . -2.5(7)
C33 C34 C35 C36 . . 2.6(8)
C34 C35 C36 C37 . . -0.8(8)
C35 C36 C37 C32 . . -1.1(8)
C33 C32 C37 C36 . . 1.2(7)
C31 C32 C37 C36 . . -178.4(4)
O31 Cu1 O41 C41 . . 76.4(3)
O11 Cu1 O41 C41 . . -91.6(3)
O21 Cu1 O41 C41 . . -10.4(7)
N71 Cu1 O41 C41 . . 169.8(3)
Cu2 Cu1 O41 C41 . . -5.3(3)
O22 Cu2 O42 C41 . . -3.4(8)
O32 Cu2 O42 C41 . . -91.2(4)
O12 Cu2 O42 C41 . . 75.3(4)
N81 Cu2 O42 C41 . . 168.7(4)
Cu1 Cu2 O42 C41 . . -5.3(3)
Cu2 O42 C41 O41 . . 3.0(7)
Cu2 O42 C41 C42 . . -179.0(3)
Cu1 O41 C41 O42 . . 3.2(6)
Cu1 O41 C41 C42 . . -174.8(3)
O42 C41 C42 C43 . . -175.4(4)
O41 C41 C42 C43 . . 2.7(6)
O42 C41 C42 C47 . . 4.8(6)
O41 C41 C42 C47 . . -177.1(4)
C47 C42 C43 C44 . . -0.1(7)
C41 C42 C43 C44 . . -179.9(4)
C42 C43 C44 C45 . . -1.2(8)
C43 C44 C45 C46 . . 1.1(9)
C44 C45 C46 C47 . . 0.3(9)
C43 C42 C47 C46 . . 1.4(7)
C41 C42 C47 C46 . . -178.7(4)
C45 C46 C47 C42 . . -1.5(8)
O62 Cu3 O51 C51 . . -91.0(3)
O52 Cu3 O51 C51 . . -8.4(8)
O61 Cu3 O51 C51 . . 76.4(3)
N91 Cu3 O51 C51 . . 168.9(3)
Cu3 Cu3 O51 C51 3_666 . -4.7(3)
O51 Cu3 O52 C51 . 3_666 0.9(8)
O62 Cu3 O52 C51 . 3_666 84.0(3)
O61 Cu3 O52 C51 . 3_666 -83.6(3)
N91 Cu3 O52 C51 . 3_666 -176.4(3)
Cu3 Cu3 O52 C51 3_666 3_666 -2.8(3)
Cu3 O51 C51 O52 . 3_666 8.5(6)
Cu3 O51 C51 C52 . . -172.3(3)
O51 C51 C52 C57 . . 160.5(4)
O52 C51 C52 C57 3_666 . -20.2(6)
O51 C51 C52 C53 . . -18.8(6)
O52 C51 C52 C53 3_666 . 160.4(4)
C57 C52 C53 C54 . . 1.4(8)
C51 C52 C53 C54 . . -179.3(4)
C52 C53 C54 C55 . . -0.7(8)
C53 C54 C55 C56 . . -1.4(9)
C54 C55 C56 C57 . . 2.8(9)
C53 C52 C57 C56 . . 0.0(7)
C51 C52 C57 C56 . . -179.3(4)
C55 C56 C57 C52 . . -2.1(8)
O51 Cu3 O61 C61 . . -79.6(4)
O62 Cu3 O61 C61 . . 7.6(8)
O52 Cu3 O61 C61 . . 87.7(4)
N91 Cu3 O61 C61 . . -177.7(4)
Cu3 Cu3 O61 C61 3_666 . 5.7(3)
O51 Cu3 O62 C61 . 3_666 89.5(3)
O52 Cu3 O62 C61 . 3_666 -77.8(3)
O61 Cu3 O62 C61 . 3_666 2.6(8)
N91 Cu3 O62 C61 . 3_666 -172.0(3)
Cu3 Cu3 O62 C61 3_666 3_666 4.5(3)
Cu3 O61 C61 O62 . 3_666 -11.7(7)
Cu3 O61 C61 C62 . . 167.5(3)
O62 C61 C62 C67 3_666 . 13.7(6)
O61 C61 C62 C67 . . -165.5(4)
O62 C61 C62 C63 3_666 . -170.3(4)
O61 C61 C62 C63 . . 10.5(6)
C67 C62 C63 C64 . . -0.3(7)
C61 C62 C63 C64 . . -176.4(4)
C62 C63 C64 C65 . . 1.3(7)
C63 C64 C65 C66 . . -1.1(8)
C64 C65 C66 C67 . . -0.1(8)
C63 C62 C67 C66 . . -0.8(7)
C61 C62 C67 C66 . . 175.2(4)
C65 C66 C67 C62 . . 1.0(8)
O31 Cu1 N71 C71 . . -50.7(3)
O11 Cu1 N71 C71 . . 128.4(3)
O41 Cu1 N71 C71 . . -139.8(3)
O21 Cu1 N71 C71 . . 40.2(3)
O31 Cu1 N71 C79 . . 133.0(3)
O11 Cu1 N71 C79 . . -47.9(3)
O41 Cu1 N71 C79 . . 43.9(3)
O21 Cu1 N71 C79 . . -136.1(3)
C79 N71 C71 C72 . . 0.2(7)
Cu1 N71 C71 C72 . . -176.6(4)
N71 C71 C72 C73 . . -1.8(8)
N71 C71 C72 C710 . . 178.4(5)
C71 C72 C73 C74 . . 2.2(8)
C710 C72 C73 C74 . . -178.0(5)
C72 C73 C74 C75 . . 178.6(5)
C72 C73 C74 C79 . . -1.0(7)
C73 C74 C75 C76 . . -177.8(5)
C79 C74 C75 C76 . . 1.8(7)
C74 C75 C76 C77 . . -1.7(8)
C75 C76 C77 C78 . . 0.4(8)
C76 C77 C78 C79 . . 0.8(7)
C71 N71 C79 C78 . . -178.6(4)
Cu1 N71 C79 C78 . . -2.5(6)
C71 N71 C79 C74 . . 1.1(6)
Cu1 N71 C79 C74 . . 177.2(3)
C77 C78 C79 N71 . . 179.1(4)
C77 C78 C79 C74 . . -0.6(6)
C75 C74 C79 N71 . . 179.7(4)
C73 C74 C79 N71 . . -0.7(6)
C75 C74 C79 C78 . . -0.6(6)
C73 C74 C79 C78 . . 179.0(4)
O22 Cu2 N81 C81 . . 143.3(3)
O32 Cu2 N81 C81 . . -123.3(3)
O42 Cu2 N81 C81 . . -35.1(3)
O12 Cu2 N81 C81 . . 55.4(3)
Cu1 Cu2 N81 C81 . . -2.4(7)
O22 Cu2 N81 C89 . . -47.9(4)
O32 Cu2 N81 C89 . . 45.5(4)
O42 Cu2 N81 C89 . . 133.8(4)
O12 Cu2 N81 C89 . . -135.8(4)
Cu1 Cu2 N81 C89 . . 166.4(3)
C89 N81 C81 C82 . . -1.6(7)
Cu2 N81 C81 C82 . . 168.6(4)
N81 C81 C82 C83 . . 2.4(8)
N81 C81 C82 C810 . . -177.3(5)
C81 C82 C83 C84 . . -0.8(9)
C810 C82 C83 C84 . . 178.8(6)
C82 C83 C84 C85 . . -179.0(5)
C82 C83 C84 C89 . . -1.2(8)
C83 C84 C85 C86 . . 178.7(6)
C89 C84 C85 C86 . . 1.0(8)
C84 C85 C86 C87 . . 0.2(10)
C85 C86 C87 C88 . . -1.1(9)
C86 C87 C88 C89 . . 0.7(8)
C81 N81 C89 C88 . . -179.4(4)
Cu2 N81 C89 C88 . . 12.2(6)
C81 N81 C89 C84 . . -0.7(6)
Cu2 N81 C89 C84 . . -169.0(3)
C87 C88 C89 N81 . . 179.3(4)
C87 C88 C89 C84 . . 0.5(7)
C85 C84 C89 N81 . . 179.9(4)
C83 C84 C89 N81 . . 2.0(7)
C85 C84 C89 C88 . . -1.3(7)
C83 C84 C89 C88 . . -179.2(4)
O51 Cu3 N91 C91 . . -126.5(3)
O62 Cu3 N91 C91 . . 141.1(3)
O52 Cu3 N91 C91 . . 52.9(3)
O61 Cu3 N91 C91 . . -37.8(3)
O51 Cu3 N91 C99 . . 44.8(4)
O62 Cu3 N91 C99 . . -47.6(4)
O52 Cu3 N91 C99 . . -135.8(4)
O61 Cu3 N91 C99 . . 133.6(4)
C99 N91 C91 C92 . . -0.6(7)
Cu3 N91 C91 C92 . . 171.9(4)
N91 C91 C92 C93 . . -0.1(8)
N91 C91 C92 C910 . . -178.8(5)
C91 C92 C93 C94 . . 1.0(8)
C910 C92 C93 C94 . . 179.6(6)
C92 C93 C94 C95 . . 179.4(5)
C92 C93 C94 C99 . . -1.2(8)
C93 C94 C95 C96 . . -180.0(5)
C99 C94 C95 C96 . . 0.7(8)
C94 C95 C96 C97 . . -0.9(9)
C95 C96 C97 C98 . . 0.5(8)
C96 C97 C98 C99 . . 0.1(8)
C91 N91 C99 C98 . . -179.7(4)
Cu3 N91 C99 C98 . . 9.4(6)
C91 N91 C99 C94 . . 0.3(6)
Cu3 N91 C99 C94 . . -170.6(3)
C97 C98 C99 N91 . . 179.7(4)
C97 C98 C99 C94 . . -0.3(7)
C93 C94 C99 N91 . . 0.6(7)
C95 C94 C99 N91 . . 179.9(4)
C93 C94 C99 C98 . . -179.4(4)
C95 C94 C99 C98 . . 0.0(6)
